data_4511400
loop_
_publ_author_name
'He, Yan-Ping'
'Tan, Yan-Xi'
'Zhang, Jian'

_publ_section_title
;
 Organic Cation Templated Synthesis of Three
 Zinc--2,5-Thiophenedicarboxylate Frameworks for Selective Gas Sorption
;
_journal_issue 7
_journal_name_full 'Crystal Growth &amp; Design'
_journal_page_first 3493
_journal_paper_doi 10.1021/cg500436g
_journal_volume 14
_journal_year 2014
_chemical_formula_sum 'C66 H58 N6 O38 S8 Zn7'
_chemical_formula_weight 2257.48
_chemical_name_systematic
; 
 ? 
;
_space_group_IT_number 2
_symmetry_cell_setting triclinic
_symmetry_space_group_name_Hall '-P 1'
_symmetry_space_group_name_H-M 'P -1'
_atom_sites_solution_hydrogens geom
_atom_sites_solution_primary direct
_atom_sites_solution_secondary difmap
_audit_creation_method SHELXL-97
_cell_angle_alpha 94.142(4)
_cell_angle_beta 113.527(5)
_cell_angle_gamma 110.215(4)
_cell_formula_units_Z 1
_cell_length_a 15.5168(7)
_cell_length_b 16.7790(8)
_cell_length_c 18.7394(11)
_cell_measurement_reflns_used 4471
_cell_measurement_temperature 293(2)
_cell_measurement_theta_max 25.6537
_cell_measurement_theta_min 2.4354
_cell_volume 4070.6(4)
_computing_cell_refinement 'Bruker XSCANS'
_computing_data_collection 'Bruker XSCANS'
_computing_data_reduction 'Bruker SHELXTL'
_computing_molecular_graphics 'Bruker SHELXTL'
_computing_publication_material 'Bruker SHELXTL'
_computing_structure_refinement 'SHELXL-97 (Sheldrick, 1997)'
_computing_structure_solution 'SHELXS-97 (Sheldrick, 1990)'
_diffrn_ambient_temperature 293(2)
_diffrn_detector_area_resol_mean none
_diffrn_measured_fraction_theta_full 0.991
_diffrn_measured_fraction_theta_max 0.991
_diffrn_measurement_device_type 'Xcalibur, Eos'
_diffrn_measurement_method '\w scans'
_diffrn_radiation_monochromator graphite
_diffrn_radiation_source 'Enhance (Mo) X-ray Source'
_diffrn_radiation_type MoK\a
_diffrn_radiation_wavelength 0.71073
_diffrn_reflns_av_R_equivalents 0.0375
_diffrn_reflns_av_sigmaI/netI 0.0898
_diffrn_reflns_limit_h_max 15
_diffrn_reflns_limit_h_min -16
_diffrn_reflns_limit_k_max 17
_diffrn_reflns_limit_k_min -17
_diffrn_reflns_limit_l_max 19
_diffrn_reflns_limit_l_min -15
_diffrn_reflns_number 14821
_diffrn_reflns_theta_full 22.00
_diffrn_reflns_theta_max 22.00
_diffrn_reflns_theta_min 2.44
_diffrn_standards_decay_% none
_diffrn_standards_interval_count none
_diffrn_standards_interval_time none
_diffrn_standards_number none
_exptl_absorpt_coefficient_mu 1.165
_exptl_absorpt_correction_T_max 1.00000
_exptl_absorpt_correction_T_min 0.72305
_exptl_absorpt_correction_type multi-scan
_exptl_absorpt_process_details none
_exptl_crystal_colour colourless
_exptl_crystal_density_diffrn 0.921
_exptl_crystal_density_meas 0.9209(1)
_exptl_crystal_density_method 'not measured'
_exptl_crystal_description block
_exptl_crystal_F_000 1138
_exptl_crystal_size_max 0.35
_exptl_crystal_size_mid 0.2
_exptl_crystal_size_min 0.15
_platon_squeeze_details
;

;
_refine_diff_density_max 0.540
_refine_diff_density_min -0.496
_refine_diff_density_rms 0.073
_refine_ls_extinction_method none
_refine_ls_goodness_of_fit_ref 0.892
_refine_ls_hydrogen_treatment mixed
_refine_ls_matrix_type full
_refine_ls_number_parameters 565
_refine_ls_number_reflns 9907
_refine_ls_number_restraints 0
_refine_ls_restrained_S_all 0.892
_refine_ls_R_factor_all 0.0793
_refine_ls_R_factor_gt 0.0518
_refine_ls_shift/su_max 0.001
_refine_ls_shift/su_mean 0.000
_refine_ls_structure_factor_coef Fsqd
_refine_ls_weighting_details 'calc w=1/[\s^2^(Fo^2^)+(0.0723P)^2^+0.0000P] where P=(Fo^2^+2Fc^2^)/3'
_refine_ls_weighting_scheme calc
_refine_ls_wR_factor_gt 0.1248
_refine_ls_wR_factor_ref 0.1352
_reflns_number_gt 6168
_reflns_number_total 9907
_reflns_threshold_expression >2sigma(I)
_cod_data_source_file cg500436g_si_002.cif
_cod_data_source_block 3
_cod_depositor_comments
;
The following automatic conversions were performed:

'_symmetry_cell_setting' value 'Triclinic' changed to 'triclinic'
according to
/usr/data/users/saulius/crontab/automatic-downloads/rss-feeds/ACS/lib/dictionaries/cif_core.dic
dictionary named 'cif_core.dic' version 2.4.2 from 2011-04-26.

Automatic conversion script
Id: cif_fix_values 2281 2013-09-26 08:29:07Z andrius 

 Adding full bibliography for 4511398--4511400.cif.
;
_cod_original_sg_symbol_H-M P-1
_cod_database_code 4511400

loop_
_symmetry_equiv_pos_as_xyz
'x, y, z'
'-x, -y, -z'

loop_
_atom_site_label
_atom_site_type_symbol
_atom_site_fract_x
_atom_site_fract_y
_atom_site_fract_z
_atom_site_U_iso_or_equiv
_atom_site_adp_type
_atom_site_occupancy
_atom_site_symmetry_multiplicity
_atom_site_calc_flag
_atom_site_refinement_flags
Zn1 Zn 0.5000 0.5000 0.5000 0.0360(2) Uani 1 2 d S
Zn2 Zn 0.42982(5) 0.41057(4) 0.28820(4) 0.0429(2) Uani 1 1 d .
Zn3 Zn 1.19115(4) 0.87693(4) 0.46624(4) 0.0452(2) Uani 1 1 d .
Zn4 Zn 1.00845(5) 0.80840(4) 0.27560(4) 0.0454(2) Uani 1 1 d .
S1 S 0.26838(13) 0.13098(10) 0.31983(10) 0.0610(5) Uani 1 1 d .
S2 S 0.76722(11) 0.62936(11) 0.35886(10) 0.0603(5) Uani 1 1 d .
S3 S 1.29331(11) 0.65218(9) 0.38312(9) 0.0498(4) Uani 1 1 d .
S4 S 0.74845(13) 0.72240(12) -0.00409(10) 0.0678(5) Uani 1 1 d .
O1 O 0.1095(3) -0.0817(2) 0.3637(2) 0.0516(11) Uani 1 1 d .
O2 O 0.1259(4) -0.0575(3) 0.2549(3) 0.110(2) Uani 1 1 d .
O3 O 0.3937(3) 0.3708(2) 0.4424(2) 0.0529(11) Uani 1 1 d .
O4 O 0.3947(3) 0.3105(2) 0.3323(3) 0.0559(11) Uani 1 1 d .
O5 O 0.6024(3) 0.4954(2) 0.4546(2) 0.0500(10) Uani 1 1 d .
O6 O 0.5682(3) 0.5021(3) 0.3279(3) 0.0620(12) Uani 1 1 d .
O7 O 0.9333(3) 0.7457(3) 0.3336(3) 0.0702(14) Uani 1 1 d .
O8 O 1.0563(3) 0.7868(2) 0.4581(2) 0.0566(11) Uani 1 1 d .
O9 O 0.9056(3) 0.7712(3) 0.1625(3) 0.0765(14) Uani 1 1 d .
O10 O 0.8671(6) 0.8677(5) 0.2099(3) 0.164(3) Uani 1 1 d .
O11 O 0.6269(3) 0.6397(3) -0.1749(2) 0.0666(12) Uani 1 1 d .
O12 O 0.5085(4) 0.6924(4) -0.1999(3) 0.124(2) Uani 1 1 d .
O13 O 1.4219(3) 0.5515(2) 0.4095(2) 0.0520(11) Uani 1 1 d .
O14 O 1.3390(3) 0.4693(3) 0.2857(3) 0.0712(13) Uani 1 1 d .
O15 O 1.2089(3) 0.7842(3) 0.3980(3) 0.0571(11) Uani 1 1 d .
O16 O 1.0870(3) 0.7402(3) 0.2703(3) 0.0796(15) Uani 1 1 d .
O17 O 1.3292(3) 0.9737(3) 0.4844(3) 0.0591(12) Uani 1 1 d .
O18 O 1.2750(3) 0.8381(3) 0.5669(2) 0.0631(12) Uani 1 1 d .
O19 O 1.1794(3) 0.9657(3) 0.5422(3) 0.0641(12) Uani 1 1 d .
N1 N 1.3341(6) 0.7374(5) 0.6076(4) 0.102(2) Uani 1 1 d .
N2 N 1.4847(4) 1.0800(4) 0.5668(4) 0.096(2) Uani 1 1 d .
N3 N 1.1077(5) 0.9806(5) 0.6252(4) 0.093(2) Uani 1 1 d .
C1 C 1.4378(7) 0.7990(8) 0.6599(8) 0.220(7) Uani 1 1 d .
H1A H 1.4419 0.8575 0.6609 0.330 Uiso 1 1 calc R
H1B H 1.4836 0.7907 0.6406 0.330 Uiso 1 1 calc R
H1C H 1.4572 0.7900 0.7131 0.330 Uiso 1 1 calc R
C2 C 1.5737(7) 1.1152(7) 0.6472(5) 0.176(5) Uani 1 1 d .
H2A H 1.5572 1.0830 0.6836 0.263 Uiso 1 1 calc R
H2B H 1.5902 1.1759 0.6659 0.263 Uiso 1 1 calc R
H2C H 1.6319 1.1097 0.6443 0.263 Uiso 1 1 calc R
C3 C 1.3181(10) 0.6487(7) 0.6012(6) 0.205(6) Uani 1 1 d .
H3A H 1.2475 0.6122 0.5645 0.308 Uiso 1 1 calc R
H3B H 1.3335 0.6362 0.6530 0.308 Uiso 1 1 calc R
H3C H 1.3624 0.6372 0.5818 0.308 Uiso 1 1 calc R
C4 C 1.1675(7) 0.6226(6) 0.2403(5) 0.139(4) Uani 1 1 d .
H4A H 1.1166 0.6241 0.1931 0.167 Uiso 1 1 calc R
C5 C 1.0685(8) 0.9421(7) 0.6802(6) 0.162(4) Uani 1 1 d .
H5A H 1.0784 0.8891 0.6859 0.243 Uiso 1 1 calc R
H5B H 0.9965 0.9293 0.6588 0.243 Uiso 1 1 calc R
H5C H 1.1052 0.9829 0.7317 0.243 Uiso 1 1 calc R
C6 C 1.2179(7) 0.5659(7) 0.2442(5) 0.158(5) Uani 1 1 d .
H6A H 1.2034 0.5259 0.1996 0.189 Uiso 1 1 calc R
C7 C 0.6889(9) 0.8194(8) 0.0531(5) 0.189(6) Uani 1 1 d .
H7A H 0.6827 0.8565 0.0884 0.227 Uiso 1 1 calc R
C8 C 1.4982(5) 1.1218(4) 0.5060(5) 0.092(3) Uani 1 1 d .
H8A H 1.4361 1.0948 0.4564 0.138 Uiso 1 1 calc R
H8B H 1.5540 1.1157 0.4993 0.138 Uiso 1 1 calc R
H8C H 1.5137 1.1828 0.5216 0.138 Uiso 1 1 calc R
C9 C 1.0999(8) 1.0620(6) 0.6091(5) 0.152(4) Uani 1 1 d .
H9A H 1.1276 1.0799 0.5725 0.227 Uiso 1 1 calc R
H9B H 1.1379 1.1066 0.6584 0.227 Uiso 1 1 calc R
H9C H 1.0288 1.0533 0.5858 0.227 Uiso 1 1 calc R
C10 C 0.7653(6) 0.7907(5) 0.0749(4) 0.099(3) Uani 1 1 d .
C11 C 0.6392(6) 0.7310(5) -0.0691(4) 0.094(3) Uani 1 1 d .
C12 C 0.6209(8) 0.7866(8) -0.0285(5) 0.181(6) Uani 1 1 d .
H12A H 0.5662 0.8024 -0.0531 0.217 Uiso 1 1 calc R
C13 C 0.8521(7) 0.8129(6) 0.1556(5) 0.094(3) Uani 1 1 d .
C14 C 0.8092(5) 0.6274(4) 0.5020(4) 0.0645(19) Uani 1 1 d .
H14A H 0.8043 0.6152 0.5482 0.077 Uiso 1 1 calc R
C15 C 1.2012(5) 0.6732(4) 0.3114(4) 0.0642(18) Uani 1 1 d .
C16 C 1.2877(5) 0.5755(4) 0.3178(4) 0.068(2) Uani 1 1 d .
C17 C 0.5866(6) 0.6836(5) -0.1554(4) 0.080(2) Uani 1 1 d .
C18 C 0.1441(5) -0.0311(4) 0.3258(5) 0.0613(18) Uani 1 1 d .
C19 C 1.2646(5) 0.7632(5) 0.5649(4) 0.075(2) Uani 1 1 d .
H19A H 1.2005 0.7198 0.5291 0.090 Uiso 1 1 calc R
C20 C 1.4010(5) 1.0106(5) 0.5521(5) 0.083(2) Uani 1 1 d .
H20A H 1.3959 0.9885 0.5950 0.100 Uiso 1 1 calc R
C21 C 1.1465(6) 0.9419(5) 0.5904(5) 0.079(2) Uani 1 1 d .
H21A H 1.1494 0.8903 0.6038 0.094 Uiso 1 1 calc R
C22 C 0.2208(4) 0.1083(4) 0.4336(4) 0.0563(17) Uani 1 1 d .
H22A H 0.1932 0.0820 0.4661 0.068 Uiso 1 1 calc R
C23 C 0.8990(4) 0.6860(4) 0.5022(4) 0.0654(19) Uani 1 1 d .
H23A H 0.9599 0.7170 0.5489 0.079 Uiso 1 1 calc R
C24 C 1.3570(5) 0.5287(4) 0.3408(4) 0.0515(16) Uani 1 1 d .
C25 C 0.2084(4) 0.0642(4) 0.3656(4) 0.0520(16) Uani 1 1 d .
C26 C 0.6243(4) 0.5254(4) 0.4013(4) 0.0476(15) Uani 1 1 d .
C27 C 0.8893(4) 0.6933(3) 0.4294(4) 0.0476(15) Uani 1 1 d .
C28 C 1.1604(5) 0.7381(4) 0.3282(4) 0.0511(16) Uani 1 1 d .
C29 C 0.3733(4) 0.3093(4) 0.3900(4) 0.0425(15) Uani 1 1 d .
C30 C 0.7310(4) 0.5910(3) 0.4279(4) 0.0445(15) Uani 1 1 d .
C31 C 0.9662(5) 0.7465(4) 0.4070(4) 0.0487(16) Uani 1 1 d .
C32 C 0.3113(4) 0.2196(3) 0.3946(3) 0.0452(15) Uani 1 1 d .
C33 C 0.2793(4) 0.1980(4) 0.4509(4) 0.0531(16) Uani 1 1 d .
H33A H 0.2947 0.2382 0.4957 0.064 Uiso 1 1 calc R

loop_
_atom_site_aniso_label
_atom_site_aniso_U_11
_atom_site_aniso_U_22
_atom_site_aniso_U_33
_atom_site_aniso_U_23
_atom_site_aniso_U_13
_atom_site_aniso_U_12
Zn1 0.0349(5) 0.0240(5) 0.0495(6) 0.0070(4) 0.0218(4) 0.0097(4)
Zn2 0.0400(4) 0.0372(4) 0.0497(4) 0.0059(3) 0.0196(3) 0.0158(3)
Zn3 0.0330(4) 0.0319(4) 0.0687(5) 0.0056(3) 0.0230(3) 0.0122(3)
Zn4 0.0407(4) 0.0345(4) 0.0585(5) 0.0081(3) 0.0195(3) 0.0168(3)
S1 0.0759(11) 0.0291(9) 0.0677(11) 0.0068(8) 0.0321(9) 0.0116(8)
S2 0.0408(9) 0.0604(11) 0.0659(11) 0.0169(9) 0.0260(8) 0.0032(8)
S3 0.0500(9) 0.0408(10) 0.0580(10) 0.0054(8) 0.0210(8) 0.0234(8)
S4 0.0726(11) 0.0800(13) 0.0529(11) 0.0075(10) 0.0196(9) 0.0458(10)
O1 0.050(2) 0.028(2) 0.073(3) 0.017(2) 0.026(2) 0.013(2)
O2 0.162(5) 0.041(3) 0.088(4) -0.001(3) 0.059(4) -0.001(3)
O3 0.053(2) 0.029(2) 0.069(3) -0.004(2) 0.033(2) 0.005(2)
O4 0.066(3) 0.037(3) 0.071(3) 0.010(2) 0.041(2) 0.017(2)
O5 0.040(2) 0.042(3) 0.087(3) 0.011(2) 0.047(2) 0.0157(19)
O6 0.045(2) 0.057(3) 0.065(3) 0.010(3) 0.023(2) 0.003(2)
O7 0.047(3) 0.068(3) 0.070(3) 0.024(3) 0.022(2) 0.000(2)
O8 0.036(2) 0.051(3) 0.071(3) 0.017(2) 0.019(2) 0.010(2)
O9 0.067(3) 0.088(4) 0.062(3) 0.017(3) 0.020(3) 0.029(3)
O10 0.203(7) 0.191(7) 0.058(4) -0.031(4) 0.006(4) 0.113(6)
O11 0.077(3) 0.071(3) 0.057(3) 0.007(2) 0.030(2) 0.039(3)
O12 0.134(5) 0.193(6) 0.053(3) 0.016(4) 0.005(3) 0.122(5)
O13 0.059(3) 0.048(3) 0.048(3) 0.013(2) 0.013(2) 0.033(2)
O14 0.060(3) 0.077(3) 0.066(3) -0.010(3) 0.005(2) 0.050(3)
O15 0.048(2) 0.051(3) 0.065(3) -0.001(2) 0.016(2) 0.027(2)
O16 0.068(3) 0.091(4) 0.065(3) -0.008(3) -0.005(3) 0.063(3)
O17 0.039(2) 0.044(3) 0.084(3) 0.004(2) 0.027(2) 0.009(2)
O18 0.057(3) 0.051(3) 0.076(3) 0.021(3) 0.018(2) 0.029(2)
O19 0.077(3) 0.048(3) 0.076(3) 0.013(2) 0.046(3) 0.022(2)
N1 0.127(6) 0.102(6) 0.086(5) 0.037(4) 0.026(4) 0.083(5)
N2 0.049(4) 0.076(5) 0.111(5) 0.004(4) 0.020(4) -0.009(4)
N3 0.111(5) 0.097(5) 0.091(5) 0.007(4) 0.061(4) 0.053(4)
C1 0.082(7) 0.276(16) 0.296(16) 0.143(14) 0.048(9) 0.096(9)
C2 0.125(8) 0.161(10) 0.119(8) 0.003(8) 0.018(7) -0.025(7)
C3 0.358(18) 0.167(11) 0.153(10) 0.060(9) 0.077(11) 0.218(13)
C4 0.168(9) 0.163(9) 0.088(7) -0.008(6) 0.005(6) 0.142(8)
C5 0.199(11) 0.198(12) 0.147(9) 0.050(9) 0.127(9) 0.086(9)
C6 0.200(10) 0.211(11) 0.077(6) -0.027(7) 0.003(7) 0.182(10)
C7 0.246(12) 0.291(14) 0.054(6) -0.023(7) 0.004(7) 0.224(12)
C8 0.068(5) 0.070(6) 0.144(7) 0.038(5) 0.062(5) 0.016(4)
C9 0.262(13) 0.161(10) 0.146(9) 0.062(8) 0.127(9) 0.168(10)
C10 0.117(6) 0.131(7) 0.055(5) 0.007(5) 0.017(5) 0.084(6)
C11 0.100(6) 0.126(7) 0.046(5) -0.011(5) 0.001(4) 0.080(5)
C12 0.192(10) 0.271(14) 0.072(7) -0.031(8) -0.020(7) 0.195(11)
C13 0.106(7) 0.093(7) 0.060(6) -0.004(5) 0.020(6) 0.043(6)
C14 0.054(4) 0.077(5) 0.054(4) 0.018(4) 0.027(4) 0.014(4)
C15 0.067(4) 0.065(5) 0.071(5) 0.000(4) 0.031(4) 0.043(4)
C16 0.064(4) 0.075(5) 0.050(4) -0.007(4) -0.002(4) 0.047(4)
C17 0.081(6) 0.110(7) 0.031(5) 0.009(4) 0.004(4) 0.048(5)
C18 0.067(4) 0.032(4) 0.068(5) 0.004(4) 0.019(4) 0.017(4)
C19 0.068(5) 0.084(6) 0.077(5) 0.022(5) 0.022(4) 0.049(5)
C20 0.056(5) 0.073(6) 0.096(6) 0.014(5) 0.033(5) 0.003(4)
C21 0.090(6) 0.059(5) 0.084(6) 0.009(5) 0.034(5) 0.035(5)
C22 0.068(4) 0.028(4) 0.082(5) 0.013(4) 0.049(4) 0.011(3)
C23 0.041(4) 0.069(5) 0.065(5) 0.014(4) 0.023(3) 0.002(3)
C24 0.049(4) 0.045(4) 0.061(5) 0.011(4) 0.021(4) 0.024(3)
C25 0.049(4) 0.027(4) 0.073(5) 0.011(3) 0.029(3) 0.007(3)
C26 0.043(4) 0.039(4) 0.070(5) 0.005(4) 0.037(4) 0.015(3)
C27 0.046(4) 0.039(4) 0.060(4) 0.015(3) 0.028(3) 0.013(3)
C28 0.046(4) 0.042(4) 0.057(5) -0.006(4) 0.023(4) 0.014(3)
C29 0.032(3) 0.036(4) 0.046(4) 0.006(3) 0.007(3) 0.013(3)
C30 0.044(4) 0.032(3) 0.063(4) 0.011(3) 0.032(3) 0.012(3)
C31 0.037(4) 0.035(4) 0.069(5) 0.013(4) 0.024(4) 0.010(3)
C32 0.044(3) 0.029(3) 0.059(4) 0.013(3) 0.019(3) 0.015(3)
C33 0.067(4) 0.033(4) 0.062(4) 0.011(3) 0.033(4) 0.019(3)

loop_
_atom_type_symbol
_atom_type_description
_atom_type_scat_dispersion_real
_atom_type_scat_dispersion_imag
_atom_type_scat_source
C C 0.0033 0.0016 'International Tables Vol C Tables 4.2.6.8 and 6.1.1.4'
H H 0.0000 0.0000 'International Tables Vol C Tables 4.2.6.8 and 6.1.1.4'
N N 0.0061 0.0033 'International Tables Vol C Tables 4.2.6.8 and 6.1.1.4'
O O 0.0106 0.0060 'International Tables Vol C Tables 4.2.6.8 and 6.1.1.4'
Zn Zn 0.2839 1.4301 'International Tables Vol C Tables 4.2.6.8 and 6.1.1.4'
S S 0.1246 0.1234 'International Tables Vol C Tables 4.2.6.8 and 6.1.1.4'

loop_
_geom_angle_atom_site_label_1
_geom_angle_atom_site_label_2
_geom_angle_atom_site_label_3
_geom_angle
_geom_angle_site_symmetry_1
_geom_angle_site_symmetry_3
O3 Zn1 O3 180.000(1) 2_666 .
O3 Zn1 O13 93.90(15) 2_666 2_766
O3 Zn1 O13 86.10(15) . 2_766
O3 Zn1 O13 86.10(15) 2_666 1_455
O3 Zn1 O13 93.90(15) . 1_455
O13 Zn1 O13 180.000(1) 2_766 1_455
O3 Zn1 O5 95.30(15) 2_666 2_666
O3 Zn1 O5 84.70(15) . 2_666
O13 Zn1 O5 94.56(15) 2_766 2_666
O13 Zn1 O5 85.44(15) 1_455 2_666
O3 Zn1 O5 84.70(15) 2_666 .
O3 Zn1 O5 95.30(15) . .
O13 Zn1 O5 85.44(15) 2_766 .
O13 Zn1 O5 94.56(15) 1_455 .
O5 Zn1 O5 180.000(1) 2_666 .
O4 Zn2 O11 104.08(18) . 2_665
O4 Zn2 O6 124.78(17) . .
O11 Zn2 O6 110.34(19) 2_665 .
O4 Zn2 O14 107.88(18) . 1_455
O11 Zn2 O14 100.10(19) 2_665 1_455
O6 Zn2 O14 106.95(18) . 1_455
O8 Zn3 O17 174.78(17) . .
O8 Zn3 O19 86.76(17) . .
O17 Zn3 O19 88.47(17) . .
O8 Zn3 O15 92.86(16) . .
O17 Zn3 O15 91.71(16) . .
O19 Zn3 O15 175.40(16) . .
O8 Zn3 O18 89.50(15) . .
O17 Zn3 O18 88.33(16) . .
O19 Zn3 O18 89.66(17) . .
O15 Zn3 O18 85.76(16) . .
O8 Zn3 O1 91.97(14) . 1_665
O17 Zn3 O1 90.23(15) . 1_665
O19 Zn3 O1 90.74(16) . 1_665
O15 Zn3 O1 93.85(15) . 1_665
O18 Zn3 O1 178.49(15) . 1_665
O16 Zn4 O9 99.0(2) . .
O16 Zn4 O7 102.3(2) . .
O9 Zn4 O7 105.16(18) . .
O16 Zn4 O1 106.27(16) . 1_665
O9 Zn4 O1 140.57(18) . 1_665
O7 Zn4 O1 98.49(18) . 1_665
O16 Zn4 C18 103.5(2) . 1_665
O9 Zn4 C18 116.4(2) . 1_665
O7 Zn4 C18 125.9(2) . 1_665
O1 Zn4 C18 28.43(18) 1_665 1_665
O16 Zn4 C13 126.1(3) . .
O9 Zn4 C13 27.1(2) . .
O7 Zn4 C13 97.9(2) . .
O1 Zn4 C13 119.4(2) 1_665 .
C18 Zn4 C13 103.6(2) 1_665 .
C32 S1 C25 90.7(3) . .
C30 S2 C27 92.7(3) . .
C16 S3 C15 93.0(3) . .
C10 S4 C11 94.2(4) . .
C18 O1 Zn4 101.8(4) . 1_445
C18 O1 Zn3 129.4(4) . 1_445
Zn4 O1 Zn3 106.49(15) 1_445 1_445
C29 O3 Zn1 140.4(4) . .
C29 O4 Zn2 125.1(4) . .
C26 O5 Zn1 134.5(4) . .
C26 O6 Zn2 117.9(4) . .
C31 O7 Zn4 129.5(4) . .
C31 O8 Zn3 138.1(4) . .
C13 O9 Zn4 106.5(5) . .
C17 O11 Zn2 116.7(4) . 2_665
C24 O13 Zn1 140.4(4) . 1_655
C24 O14 Zn2 126.0(4) . 1_655
C28 O15 Zn3 136.1(4) . .
C28 O16 Zn4 125.2(4) . .
C20 O17 Zn3 121.7(4) . .
C19 O18 Zn3 122.7(5) . .
C21 O19 Zn3 120.9(5) . .
C19 N1 C3 123.7(8) . .
C19 N1 C1 121.2(8) . .
C3 N1 C1 114.9(8) . .
C20 N2 C8 122.9(6) . .
C20 N2 C2 121.2(7) . .
C8 N2 C2 115.7(6) . .
C21 N3 C9 120.9(7) . .
C21 N3 C5 121.3(8) . .
C9 N3 C5 117.7(7) . .
N1 C1 H1A 109.5 . .
N1 C1 H1B 109.5 . .
H1A C1 H1B 109.5 . .
N1 C1 H1C 109.5 . .
H1A C1 H1C 109.5 . .
H1B C1 H1C 109.5 . .
N2 C2 H2A 109.5 . .
N2 C2 H2B 109.5 . .
H2A C2 H2B 109.5 . .
N2 C2 H2C 109.5 . .
H2A C2 H2C 109.5 . .
H2B C2 H2C 109.5 . .
N1 C3 H3A 109.5 . .
N1 C3 H3B 109.5 . .
H3A C3 H3B 109.5 . .
N1 C3 H3C 109.5 . .
H3A C3 H3C 109.5 . .
H3B C3 H3C 109.5 . .
C15 C4 C6 112.1(7) . .
C15 C4 H4A 123.9 . .
C6 C4 H4A 123.9 . .
N3 C5 H5A 109.5 . .
N3 C5 H5B 109.5 . .
H5A C5 H5B 109.5 . .
N3 C5 H5C 109.5 . .
H5A C5 H5C 109.5 . .
H5B C5 H5C 109.5 . .
C16 C6 C4 113.3(7) . .
C16 C6 H6A 123.4 . .
C4 C6 H6A 123.4 . .
C10 C7 C12 111.7(8) . .
C10 C7 H7A 124.1 . .
C12 C7 H7A 124.1 . .
N2 C8 H8A 109.5 . .
N2 C8 H8B 109.5 . .
H8A C8 H8B 109.5 . .
N2 C8 H8C 109.5 . .
H8A C8 H8C 109.5 . .
H8B C8 H8C 109.5 . .
N3 C9 H9A 109.5 . .
N3 C9 H9B 109.5 . .
H9A C9 H9B 109.5 . .
N3 C9 H9C 109.5 . .
H9A C9 H9C 109.5 . .
H9B C9 H9C 109.5 . .
C7 C10 C13 127.2(8) . .
C7 C10 S4 110.3(6) . .
C13 C10 S4 122.5(6) . .
C12 C11 C17 132.2(7) . .
C12 C11 S4 107.9(6) . .
C17 C11 S4 119.9(6) . .
C11 C12 C7 115.8(7) . .
C11 C12 H12A 122.1 . .
C7 C12 H12A 122.1 . .
O10 C13 O9 123.9(8) . .
O10 C13 C10 121.1(9) . .
O9 C13 C10 115.1(8) . .
O10 C13 Zn4 77.5(5) . .
O9 C13 Zn4 46.4(4) . .
C10 C13 Zn4 161.3(7) . .
C30 C14 C23 112.5(5) . .
C30 C14 H14A 123.8 . .
C23 C14 H14A 123.8 . .
C4 C15 C28 125.3(6) . .
C4 C15 S3 110.8(5) . .
C28 C15 S3 123.8(5) . .
C6 C16 C24 126.1(7) . .
C6 C16 S3 110.7(5) . .
C24 C16 S3 123.1(5) . .
O12 C17 O11 126.7(7) . .
O12 C17 C11 117.3(8) . .
O11 C17 C11 116.0(6) . .
O2 C18 O1 122.3(6) . .
O2 C18 C25 118.0(6) . .
O1 C18 C25 119.6(6) . .
O2 C18 Zn4 73.1(4) . 1_445
O1 C18 Zn4 49.8(3) . 1_445
C25 C18 Zn4 166.1(5) . 1_445
O18 C19 N1 126.3(7) . .
O18 C19 H19A 116.9 . .
N1 C19 H19A 116.9 . .
O17 C20 N2 123.3(7) . .
O17 C20 H20A 118.3 . .
N2 C20 H20A 118.3 . .
O19 C21 N3 127.9(7) . .
O19 C21 H21A 116.1 . .
N3 C21 H21A 116.1 . .
C25 C22 C33 113.0(6) . .
C25 C22 H22A 123.5 . .
C33 C22 H22A 123.5 . .
C27 C23 C14 113.9(6) . .
C27 C23 H23A 123.0 . .
C14 C23 H23A 123.0 . .
O13 C24 O14 128.1(6) . .
O13 C24 C16 116.6(6) . .
O14 C24 C16 115.3(6) . .
C22 C25 C18 127.4(6) . .
C22 C25 S1 112.2(4) . .
C18 C25 S1 120.1(5) . .
O6 C26 O5 126.9(5) . .
O6 C26 C30 115.7(6) . .
O5 C26 C30 117.2(6) . .
C23 C27 C31 128.9(6) . .
C23 C27 S2 110.0(4) . .
C31 C27 S2 121.1(5) . .
O16 C28 O15 129.5(6) . .
O16 C28 C15 115.8(6) . .
O15 C28 C15 114.7(6) . .
O3 C29 O4 129.2(5) . .
O3 C29 C32 115.4(6) . .
O4 C29 C32 115.3(6) . .
C14 C30 C26 129.7(6) . .
C14 C30 S2 110.8(4) . .
C26 C30 S2 119.5(5) . .
O8 C31 O7 124.8(5) . .
O8 C31 C27 120.2(6) . .
O7 C31 C27 115.1(5) . .
C33 C32 C29 128.5(6) . .
C33 C32 S1 112.1(4) . .
C29 C32 S1 119.3(5) . .
C32 C33 C22 112.0(6) . .
C32 C33 H33A 124.0 . .
C22 C33 H33A 124.0 . .

loop_
_geom_bond_atom_site_label_1
_geom_bond_atom_site_label_2
_geom_bond_distance
_geom_bond_site_symmetry_2
Zn1 O3 2.086(4) 2_666
Zn1 O3 2.086(4) .
Zn1 O13 2.094(4) 2_766
Zn1 O13 2.094(4) 1_455
Zn1 O5 2.100(4) 2_666
Zn1 O5 2.100(4) .
Zn2 O4 1.931(4) .
Zn2 O11 1.931(4) 2_665
Zn2 O6 1.950(4) .
Zn2 O14 1.967(4) 1_455
Zn3 O8 2.053(4) .
Zn3 O17 2.068(4) .
Zn3 O19 2.090(4) .
Zn3 O15 2.103(4) .
Zn3 O18 2.116(4) .
Zn3 O1 2.154(4) 1_665
Zn4 O16 1.961(4) .
Zn4 O9 1.962(4) .
Zn4 O7 1.994(4) .
Zn4 O1 2.020(4) 1_665
Zn4 C18 2.589(6) 1_665
Zn4 C13 2.598(9) .
S1 C32 1.700(6) .
S1 C25 1.708(6) .
S2 C30 1.689(5) .
S2 C27 1.697(6) .
S3 C16 1.665(6) .
S3 C15 1.690(6) .
S4 C10 1.677(8) .
S4 C11 1.710(6) .
O1 C18 1.259(7) .
O1 Zn4 2.020(4) 1_445
O1 Zn3 2.154(4) 1_445
O2 C18 1.254(7) .
O3 C29 1.230(6) .
O4 C29 1.250(6) .
O5 C26 1.262(6) .
O6 C26 1.239(6) .
O7 C31 1.260(6) .
O8 C31 1.229(6) .
O9 C13 1.234(9) .
O10 C13 1.209(9) .
O11 C17 1.235(8) .
O11 Zn2 1.931(4) 2_665
O12 C17 1.234(7) .
O13 C24 1.203(6) .
O13 Zn1 2.094(4) 1_655
O14 C24 1.251(7) .
O14 Zn2 1.967(4) 1_655
O15 C28 1.240(6) .
O16 C28 1.235(6) .
O17 C20 1.231(7) .
O18 C19 1.207(7) .
O19 C21 1.231(8) .
N1 C19 1.294(7) .
N1 C3 1.409(10) .
N1 C1 1.437(11) .
N2 C20 1.320(8) .
N2 C8 1.428(8) .
N2 C2 1.473(9) .
N3 C21 1.315(9) .
N3 C9 1.455(9) .
N3 C5 1.475(9) .
C1 H1A 0.9600 .
C1 H1B 0.9600 .
C1 H1C 0.9600 .
C2 H2A 0.9600 .
C2 H2B 0.9600 .
C2 H2C 0.9600 .
C3 H3A 0.9600 .
C3 H3B 0.9600 .
C3 H3C 0.9600 .
C4 C15 1.320(9) .
C4 C6 1.414(9) .
C4 H4A 0.9300 .
C5 H5A 0.9600 .
C5 H5B 0.9600 .
C5 H5C 0.9600 .
C6 C16 1.325(9) .
C6 H6A 0.9300 .
C7 C10 1.356(10) .
C7 C12 1.395(11) .
C7 H7A 0.9300 .
C8 H8A 0.9600 .
C8 H8B 0.9600 .
C8 H8C 0.9600 .
C9 H9A 0.9600 .
C9 H9B 0.9600 .
C9 H9C 0.9600 .
C10 C13 1.478(10) .
C11 C12 1.336(10) .
C11 C17 1.491(9) .
C12 H12A 0.9300 .
C14 C30 1.340(7) .
C14 C23 1.399(7) .
C14 H14A 0.9300 .
C15 C28 1.506(8) .
C16 C24 1.490(8) .
C18 C25 1.497(8) .
C18 Zn4 2.589(6) 1_445
C19 H19A 0.9300 .
C20 H20A 0.9300 .
C21 H21A 0.9300 .
C22 C25 1.333(8) .
C22 C33 1.395(7) .
C22 H22A 0.9300 .
C23 C27 1.332(7) .
C23 H23A 0.9300 .
C26 C30 1.484(7) .
C27 C31 1.454(7) .
C29 C32 1.511(7) .
C32 C33 1.356(7) .
C33 H33A 0.9300 .

loop_
_platon_squeeze_void_nr
_platon_squeeze_void_average_x
_platon_squeeze_void_average_y
_platon_squeeze_void_average_z
_platon_squeeze_void_volume
_platon_squeeze_void_count_electrons
1 -0.022 -0.001 0.000 2245.5 -1.0
